data_2223831
loop_
_publ_author_name
'Moreno-Fuquen, Rodolfo'
'Valencia, Leidy J.'
'Kennedy, Alan R.'
'Gilmour, Denise'
'De Almeida Santos, R. H.'

_publ_section_title
;
 (4-Hydroxy-2,5-dimethylphenyl)phenylmethanone
;
_journal_coeditor_code HG2568
_journal_issue 11
_journal_name_full 'Acta Crystallographica Section E'
_journal_page_first o2614
_journal_paper_doi 10.1107/S1600536809039488
_journal_volume 65
_journal_year 2009
_chemical_formula_iupac 'C15 H14 O2'
_chemical_formula_moiety 'C15 H14 O2'
_chemical_formula_sum 'C15 H14 O2'
_chemical_formula_weight 226.26
_chemical_melting_point 443.0(10)
_chemical_name_systematic
;
(4-Hydroxy-2,5-dimethylphenyl)phenylmethanone
;
_space_group_IT_number 61
_symmetry_cell_setting orthorhombic
_symmetry_space_group_name_Hall '-P 2ac 2ab'
_symmetry_space_group_name_H-M 'P b c a'
_atom_sites_solution_hydrogens geom
_atom_sites_solution_primary direct
_atom_sites_solution_secondary difmap
_audit_creation_method SHELXL-97
_cell_angle_alpha 90.00
_cell_angle_beta 90.00
_cell_angle_gamma 90.00
_cell_formula_units_Z 8
_cell_length_a 12.1392(10)
_cell_length_b 8.1386(7)
_cell_length_c 23.665(2)
_cell_measurement_reflns_used 1709
_cell_measurement_temperature 123(2)
_cell_measurement_theta_max 30.72
_cell_measurement_theta_min 2.50
_cell_volume 2338.0(3)
_computing_cell_refinement 'CrysAlis CCD (Oxford Diffraction, 2009)'
_computing_data_collection 'CrysAlis CCD (Oxford Diffraction, 2009)'
_computing_data_reduction 'CrysAlis RED (Oxford Diffraction, 2009)'
_computing_molecular_graphics 'ORTEP-3 for Windows (Farrugia, 1997) and Mercury (Macrae <i>et al.</i>, 2006)'
_computing_publication_material 'PARST95 (Nardelli, 1995)'
_computing_structure_refinement 'SHELXL97 (Sheldrick, 2008)'
_computing_structure_solution 'SHELXS97 (Sheldrick, 2008)'
_diffrn_ambient_temperature 123(2)
_diffrn_measured_fraction_theta_full 0.997
_diffrn_measured_fraction_theta_max 0.997
_diffrn_measurement_device_type 'Oxford Diffraction Gemini S'
_diffrn_measurement_method \w
_diffrn_radiation_monochromator graphite
_diffrn_radiation_source 'fine-focus sealed tube'
_diffrn_radiation_type MoK\a
_diffrn_radiation_wavelength 0.71073
_diffrn_reflns_av_R_equivalents 0.061
_diffrn_reflns_av_sigmaI/netI 0.095
_diffrn_reflns_limit_h_max 14
_diffrn_reflns_limit_h_min -12
_diffrn_reflns_limit_k_max 9
_diffrn_reflns_limit_k_min -9
_diffrn_reflns_limit_l_max 26
_diffrn_reflns_limit_l_min -28
_diffrn_reflns_number 9067
_diffrn_reflns_theta_full 26.00
_diffrn_reflns_theta_max 25.00
_diffrn_reflns_theta_min 3.13
_diffrn_standards_decay_% 0
_diffrn_standards_interval_time 0
_diffrn_standards_number 0
_exptl_absorpt_coefficient_mu 0.084
_exptl_absorpt_correction_T_max 1.00000
_exptl_absorpt_correction_T_min 0.90427
_exptl_absorpt_correction_type multi-scan
_exptl_absorpt_process_details '(CrysAlis CCD; Oxford Diffraction, 2009)'
_exptl_crystal_colour colourless
_exptl_crystal_density_diffrn 1.286
_exptl_crystal_density_method 'not measured'
_exptl_crystal_description shard
_exptl_crystal_F_000 960
_exptl_crystal_size_max 0.25
_exptl_crystal_size_mid 0.12
_exptl_crystal_size_min 0.05
_refine_diff_density_max 0.146
_refine_diff_density_min -0.144
_refine_ls_extinction_coef 0.0019(2)
_refine_ls_extinction_expression Fc^*^=kFc[1+0.001xFc^2^\l^3^/sin(2\q)]^-1/4^
_refine_ls_extinction_method 'SHELXL97 (Sheldrick, 2008)'
_refine_ls_goodness_of_fit_ref 0.726
_refine_ls_hydrogen_treatment constr
_refine_ls_matrix_type full
_refine_ls_number_parameters 158
_refine_ls_number_reflns 2059
_refine_ls_number_restraints 0
_refine_ls_restrained_S_all 0.726
_refine_ls_R_factor_all 0.0874
_refine_ls_R_factor_gt 0.0322
_refine_ls_shift/su_max 0.000
_refine_ls_shift/su_mean 0.000
_refine_ls_structure_factor_coef Fsqd
_refine_ls_weighting_details 'calc w=1/[\s^2^(Fo^2^)+(0.0224P)^2^] where P=(Fo^2^+2Fc^2^)/3'
_refine_ls_weighting_scheme calc
_refine_ls_wR_factor_gt 0.0519
_refine_ls_wR_factor_ref 0.0576
_reflns_number_gt 1061
_reflns_number_total 2059
_reflns_threshold_expression I>2\s(I)
_cod_data_source_file hg2568.cif
_cod_data_source_block I
_cod_database_code 2223831
_cod_database_fobs_code 2223831

loop_
_symmetry_equiv_pos_as_xyz
'x, y, z'
'-x+1/2, -y, z+1/2'
'x+1/2, -y+1/2, -z'
'-x, y+1/2, -z+1/2'
'-x, -y, -z'
'x-1/2, y, -z-1/2'
'-x-1/2, y-1/2, z'
'x, -y-1/2, z-1/2'

loop_
_atom_site_type_symbol
_atom_site_label
_atom_site_fract_x
_atom_site_fract_y
_atom_site_fract_z
_atom_site_U_iso_or_equiv
_atom_site_adp_type
_atom_site_calc_flag
_atom_site_refinement_flags
_atom_site_occupancy
_atom_site_disorder_assembly
_atom_site_disorder_group
O O1 0.83004(8) 0.77322(14) 0.37654(5) 0.0301(3) Uani d . 1 . .
O O2 0.51698(9) 0.86337(14) 0.58360(5) 0.0261(3) Uani d . 1 . .
H H2 0.4559 0.8151 0.5849 0.039 Uiso calc R 1 . .
C C1 0.67652(14) 0.8006(2) 0.31719(7) 0.0211(4) Uani d . 1 . .
C C2 0.73020(14) 0.7315(2) 0.27099(7) 0.0291(5) Uani d . 1 . .
H H2A 0.7986 0.6768 0.2761 0.035 Uiso calc R 1 . .
C C3 0.68450(16) 0.7422(2) 0.21789(7) 0.0370(5) Uani d . 1 . .
H H3 0.7213 0.6946 0.1865 0.044 Uiso calc R 1 . .
C C4 0.58475(16) 0.8226(2) 0.21010(8) 0.0363(5) Uani d . 1 . .
H H4 0.5527 0.8278 0.1735 0.044 Uiso calc R 1 . .
C C5 0.53206(15) 0.8948(2) 0.25549(7) 0.0306(5) Uani d . 1 . .
H H5 0.4649 0.9524 0.2499 0.037 Uiso calc R 1 . .
C C6 0.57691(14) 0.8834(2) 0.30907(7) 0.0248(5) Uani d . 1 . .
H H6 0.5400 0.9317 0.3403 0.030 Uiso calc R 1 . .
C C7 0.72879(13) 0.78937(19) 0.37381(7) 0.0210(4) Uani d . 1 . .
C C8 0.66409(13) 0.80471(19) 0.42695(7) 0.0186(4) Uani d . 1 . .
C C9 0.71040(13) 0.9034(2) 0.46920(7) 0.0209(4) Uani d . 1 . .
H H9 0.7782 0.9572 0.4616 0.025 Uiso calc R 1 . .
C C10 0.66178(13) 0.9261(2) 0.52152(7) 0.0185(4) Uani d . 1 . .
C C11 0.56262(13) 0.8428(2) 0.53126(7) 0.0195(4) Uani d . 1 . .
C C12 0.51675(13) 0.74203(19) 0.49063(7) 0.0210(4) Uani d . 1 . .
H H12 0.4505 0.6849 0.4990 0.025 Uiso calc R 1 . .
C C13 0.56518(13) 0.7218(2) 0.43752(7) 0.0189(4) Uani d . 1 . .
C C14 0.71190(13) 1.0335(2) 0.56630(7) 0.0270(5) Uani d . 1 . .
H H14A 0.7342 0.9656 0.5986 0.040 Uiso calc R 1 . .
H H14B 0.6577 1.1150 0.5787 0.040 Uiso calc R 1 . .
H H14C 0.7766 1.0898 0.5509 0.040 Uiso calc R 1 . .
C C15 0.51105(14) 0.6050(2) 0.39635(7) 0.0266(5) Uani d . 1 . .
H H15A 0.4730 0.5180 0.4173 0.040 Uiso calc R 1 . .
H H15B 0.5673 0.5560 0.3719 0.040 Uiso calc R 1 . .
H H15C 0.4577 0.6653 0.3732 0.040 Uiso calc R 1 . .

loop_
_atom_site_aniso_label
_atom_site_aniso_U_11
_atom_site_aniso_U_22
_atom_site_aniso_U_33
_atom_site_aniso_U_12
_atom_site_aniso_U_13
_atom_site_aniso_U_23
O1 0.0175(6) 0.0449(8) 0.0279(7) 0.0032(7) -0.0010(6) 0.0015(7)
O2 0.0221(7) 0.0330(8) 0.0231(7) -0.0020(6) 0.0038(6) 0.0001(6)
C1 0.0213(10) 0.0219(10) 0.0200(10) -0.0005(9) -0.0006(9) 0.0020(9)
C2 0.0321(10) 0.0282(12) 0.0269(11) 0.0059(9) 0.0025(10) 0.0014(9)
C3 0.0531(13) 0.0374(13) 0.0206(11) 0.0084(11) 0.0015(11) -0.0035(9)
C4 0.0521(14) 0.0336(13) 0.0231(12) 0.0027(11) -0.0110(11) 0.0034(10)
C5 0.0343(12) 0.0256(12) 0.0318(12) 0.0013(9) -0.0102(10) 0.0043(10)
C6 0.0256(10) 0.0246(11) 0.0241(11) -0.0005(9) 0.0002(10) -0.0013(9)
C7 0.0231(9) 0.0179(10) 0.0219(10) 0.0001(8) -0.0003(9) 0.0007(9)
C8 0.0176(9) 0.0187(10) 0.0196(10) 0.0029(8) -0.0009(9) 0.0019(9)
C9 0.0172(9) 0.0203(10) 0.0253(11) -0.0006(8) -0.0015(9) 0.0069(9)
C10 0.0199(10) 0.0173(10) 0.0185(10) 0.0035(8) -0.0030(9) 0.0021(8)
C11 0.0204(10) 0.0207(10) 0.0173(10) 0.0063(8) 0.0026(9) 0.0037(9)
C12 0.0170(9) 0.0206(11) 0.0253(10) -0.0004(9) 0.0004(8) 0.0049(9)
C13 0.0173(9) 0.0181(10) 0.0215(10) 0.0023(8) -0.0029(8) 0.0006(8)
C14 0.0252(10) 0.0274(11) 0.0283(11) -0.0007(9) 0.0004(9) 0.0027(9)
C15 0.0267(10) 0.0248(11) 0.0283(11) -0.0032(9) -0.0006(9) -0.0002(9)

loop_
_atom_type_symbol
_atom_type_description
_atom_type_scat_dispersion_real
_atom_type_scat_dispersion_imag
_atom_type_scat_source
C C 0.0033 0.0016 'International Tables Vol C Tables 4.2.6.8 and 6.1.1.4'
H H 0.0000 0.0000 'International Tables Vol C Tables 4.2.6.8 and 6.1.1.4'
O O 0.0106 0.0060 'International Tables Vol C Tables 4.2.6.8 and 6.1.1.4'
N N 0.0061 0.0033 'International Tables Vol C Tables 4.2.6.8 and 6.1.1.4'
Cl Cl 0.1484 0.1585 'International Tables Vol C Tables 4.2.6.8 and 6.1.1.4'

loop_
_geom_angle_atom_site_label_1
_geom_angle_atom_site_label_2
_geom_angle_atom_site_label_3
_geom_angle_site_symmetry_1
_geom_angle_site_symmetry_3
_geom_angle
_geom_angle_publ_flag
C11 O2 H2 . . 109.5 ?
C2 C1 C6 . . 119.48(15) ?
C2 C1 C7 . . 118.93(15) ?
C6 C1 C7 . . 121.56(15) ?
C3 C2 C1 . . 120.20(16) ?
C3 C2 H2A . . 119.9 ?
C1 C2 H2A . . 119.9 ?
C2 C3 C4 . . 120.17(17) ?
C2 C3 H3 . . 119.9 ?
C4 C3 H3 . . 119.9 ?
C5 C4 C3 . . 120.07(17) ?
C5 C4 H4 . . 120.0 ?
C3 C4 H4 . . 120.0 ?
C4 C5 C6 . . 120.13(17) ?
C4 C5 H5 . . 119.9 ?
C6 C5 H5 . . 119.9 ?
C5 C6 C1 . . 119.93(16) ?
C5 C6 H6 . . 120.0 ?
C1 C6 H6 . . 120.0 ?
O1 C7 C1 . . 118.54(16) ?
O1 C7 C8 . . 119.27(16) ?
C1 C7 C8 . . 122.12(14) ?
C13 C8 C9 . . 119.56(15) ?
C13 C8 C7 . . 124.28(15) ?
C9 C8 C7 . . 116.08(15) ?
C10 C9 C8 . . 122.95(16) ?
C10 C9 H9 . . 118.5 ?
C8 C9 H9 . . 118.5 ?
C9 C10 C11 . . 116.70(16) ?
C9 C10 C14 . . 122.40(15) ?
C11 C10 C14 . . 120.90(15) ?
O2 C11 C12 . . 122.69(15) ?
O2 C11 C10 . . 115.98(15) ?
C12 C11 C10 . . 121.29(16) ?
C11 C12 C13 . . 121.78(16) ?
C11 C12 H12 . . 119.1 ?
C13 C12 H12 . . 119.1 ?
C12 C13 C8 . . 117.69(15) ?
C12 C13 C15 . . 118.11(15) ?
C8 C13 C15 . . 124.11(14) ?
C10 C14 H14A . . 109.5 ?
C10 C14 H14B . . 109.5 ?
H14A C14 H14B . . 109.5 ?
C10 C14 H14C . . 109.5 ?
H14A C14 H14C . . 109.5 ?
H14B C14 H14C . . 109.5 ?
C13 C15 H15A . . 109.5 ?
C13 C15 H15B . . 109.5 ?
H15A C15 H15B . . 109.5 ?
C13 C15 H15C . . 109.5 ?
H15A C15 H15C . . 109.5 ?
H15B C15 H15C . . 109.5 ?

loop_
_geom_bond_atom_site_label_1
_geom_bond_atom_site_label_2
_geom_bond_site_symmetry_2
_geom_bond_distance
_geom_bond_publ_flag
O1 C7 . 1.2377(17) ?
O2 C11 . 1.3674(18) ?
O2 H2 . 0.8400 ?
C1 C2 . 1.391(2) ?
C1 C6 . 1.397(2) ?
C1 C7 . 1.486(2) ?
C2 C3 . 1.376(2) ?
C2 H2A . 0.9500 ?
C3 C4 . 1.388(2) ?
C3 H3 . 0.9500 ?
C4 C5 . 1.381(2) ?
C4 H4 . 0.9500 ?
C5 C6 . 1.383(2) ?
C5 H5 . 0.9500 ?
C6 H6 . 0.9500 ?
C7 C8 . 1.488(2) ?
C8 C13 . 1.400(2) ?
C8 C9 . 1.400(2) ?
C9 C10 . 1.384(2) ?
C9 H9 . 0.9500 ?
C10 C11 . 1.401(2) ?
C10 C14 . 1.503(2) ?
C11 C12 . 1.381(2) ?
C12 C13 . 1.397(2) ?
C12 H12 . 0.9500 ?
C13 C15 . 1.511(2) ?
C14 H14A . 0.9800 ?
C14 H14B . 0.9800 ?
C14 H14C . 0.9800 ?
C15 H15A . 0.9800 ?
C15 H15B . 0.9800 ?
C15 H15C . 0.9800 ?

loop_
_geom_hbond_atom_site_label_D
_geom_hbond_atom_site_label_H
_geom_hbond_atom_site_label_A
_geom_hbond_site_symmetry_A
_geom_hbond_distance_DH
_geom_hbond_distance_HA
_geom_hbond_distance_DA
_geom_hbond_angle_DHA
O2 H2 O1 3_466 0.84 1.92 2.6973(15) 153.6
C15 H15B O1 7_755 0.98 2.62 3.352(2) 131.6
C4 H4 O2 8_575 0.95 2.67 3.454(2) 140.0

loop_
_geom_torsion_atom_site_label_1
_geom_torsion_atom_site_label_2
_geom_torsion_atom_site_label_3
_geom_torsion_atom_site_label_4
_geom_torsion_site_symmetry_1
_geom_torsion_site_symmetry_2
_geom_torsion_site_symmetry_3
_geom_torsion_site_symmetry_4
_geom_torsion
_geom_torsion_publ_flag
C6 C1 C2 C3 . . . . -1.1(3) ?
C7 C1 C2 C3 . . . . -179.02(16) ?
C1 C2 C3 C4 . . . . 0.2(3) ?
C2 C3 C4 C5 . . . . 1.3(3) ?
C3 C4 C5 C6 . . . . -1.8(3) ?
C4 C5 C6 C1 . . . . 0.9(3) ?
C2 C1 C6 C5 . . . . 0.5(3) ?
C7 C1 C6 C5 . . . . 178.40(16) ?
C2 C1 C7 O1 . . . . 24.8(2) ?
C6 C1 C7 O1 . . . . -153.09(16) ?
C2 C1 C7 C8 . . . . -158.14(16) ?
C6 C1 C7 C8 . . . . 24.0(2) ?
O1 C7 C8 C13 . . . . -135.69(17) ?
C1 C7 C8 C13 . . . . 47.3(2) ?
O1 C7 C8 C9 . . . . 41.1(2) ?
C1 C7 C8 C9 . . . . -135.91(16) ?
C13 C8 C9 C10 . . . . -1.2(2) ?
C7 C8 C9 C10 . . . . -178.15(15) ?
C8 C9 C10 C11 . . . . 0.8(2) ?
C8 C9 C10 C14 . . . . -179.48(16) ?
C9 C10 C11 O2 . . . . 178.50(14) ?
C14 C10 C11 O2 . . . . -1.2(2) ?
C9 C10 C11 C12 . . . . 0.6(2) ?
C14 C10 C11 C12 . . . . -179.08(15) ?
O2 C11 C12 C13 . . . . -179.51(14) ?
C10 C11 C12 C13 . . . . -1.8(2) ?
C11 C12 C13 C8 . . . . 1.4(2) ?
C11 C12 C13 C15 . . . . 178.17(14) ?
C9 C8 C13 C12 . . . . 0.0(2) ?
C7 C8 C13 C12 . . . . 176.75(15) ?
C9 C8 C13 C15 . . . . -176.54(15) ?
C7 C8 C13 C15 . . . . 0.2(2) ?

loop_
_cod_related_entry_id
_cod_related_entry_database
_cod_related_entry_code
1 ChemSpider 15288744
